data_4101133
loop_
_publ_author_name
'Yoshikatsu Umezono'
'Wataru Fujita'
'Kunio Awaga'

_journal_name_full 'Journal of the American Chemical Society'
_journal_paper_doi 10.1021/ja057207i
_journal_year 2006
_chemical_formula_structural '(C6 H4 N S2)2 (C8 Co N4 S4)'
_chemical_formula_sum 'C20 H8 Co N6 S8'
_chemical_formula_weight 647.73
_space_group_IT_number 2
_symmetry_cell_setting triclinic
_symmetry_space_group_name_Hall '-P 1'
_symmetry_space_group_name_H-M 'P -1'
_cell_angle_alpha 115.484(7)
_cell_angle_beta 101.650(7)
_cell_angle_gamma 90.923(6)
_cell_formula_units_Z 2
_cell_length_a 7.212(4)
_cell_length_b 13.392(8)
_cell_length_c 14.121(9)
_cell_measurement_temperature 100(2)
_cell_volume 1197.5(12)
_diffrn_ambient_temperature 100(2)
_exptl_crystal_density_diffrn 1.802
_cod_database_code 4101133

loop_
_symmetry_equiv_pos_as_xyz
'x, y, z'
'-x, -y, -z'

loop_
_atom_site_label
_atom_site_type_symbol
_atom_site_fract_x
_atom_site_fract_y
_atom_site_fract_z
_atom_site_U_iso_or_equiv
_atom_site_adp_type
_atom_site_occupancy
_atom_site_symmetry_multiplicity
_atom_site_calc_flag
_atom_site_refinement_flags
_atom_site_disorder_assembly
_atom_site_disorder_group
Co1 Co 0.27918(5) 0.80457(3) 0.24933(3) 0.01190(10) Uani 1 1 d . . .
S1 S 0.57903(9) 0.87740(5) 0.20936(5) 0.01298(14) Uani 1 1 d . . .
S2 S 0.72679(9) 1.05961(5) 0.40046(5) 0.01375(14) Uani 1 1 d . . .
S3 S 0.79179(10) 0.56970(5) 0.12795(5) 0.01653(14) Uani 1 1 d . . .
S4 S 0.91223(9) 0.71986(5) 0.33855(5) 0.01541(14) Uani 1 1 d . . .
S5 S 0.27540(9) 0.96823(5) 0.37922(5) 0.01161(13) Uani 1 1 d . . .
S6 S 0.08857(9) 0.84388(5) 0.13247(5) 0.01309(13) Uani 1 1 d . . .
S7 S 0.42005(9) 0.75135(5) 0.37106(5) 0.01255(13) Uani 1 1 d . . .
S8 S 0.25205(9) 0.63467(5) 0.12114(5) 0.01411(14) Uani 1 1 d . . .
N1 N 0.7263(3) 0.92695(17) 0.32622(18) 0.0142(4) Uani 1 1 d . . .
N2 N 0.8017(3) 0.69521(18) 0.21874(18) 0.0152(4) Uani 1 1 d . . .
N3 N 0.1147(3) 1.24317(18) 0.43108(18) 0.0181(5) Uani 1 1 d . . .
N4 N -0.1091(3) 1.09087(19) 0.10714(19) 0.0197(5) Uani 1 1 d . . .
N5 N 0.5928(3) 0.49726(19) 0.39280(18) 0.0191(5) Uani 1 1 d . . .
N6 N 0.3872(4) 0.35278(19) 0.06776(19) 0.0230(5) Uani 1 1 d . . .
C1 C 0.5286(3) 1.0028(2) 0.2051(2) 0.0116(5) Uani 1 1 d . . .
C2 C 0.6045(4) 1.0955(2) 0.3032(2) 0.0128(5) Uani 1 1 d . . .
C3 C 0.5761(4) 1.2033(2) 0.3152(2) 0.0166(5) Uani 1 1 d . . .
C4 C 0.4769(4) 1.2147(2) 0.2269(2) 0.0185(5) Uani 1 1 d . . .
C5 C 0.4031(4) 1.1210(2) 0.1277(2) 0.0171(5) Uani 1 1 d . . .
C7 C 0.9030(4) 0.5101(2) 0.2069(2) 0.0135(5) Uani 1 1 d . . .
C6 C 0.4259(4) 1.0140(2) 0.1160(2) 0.0152(5) Uani 1 1 d . . .
C8 C 0.9667(4) 0.5881(2) 0.3155(2) 0.0131(5) Uani 1 1 d . . .
C9 C 1.0629(4) 0.5559(2) 0.3928(2) 0.0148(5) Uani 1 1 d . . .
C10 C 1.0917(4) 0.4463(2) 0.3593(2) 0.0181(5) Uani 1 1 d . . .
C11 C 1.0255(4) 0.3673(2) 0.2507(2) 0.0195(6) Uani 1 1 d . . .
C12 C 0.9319(4) 0.3973(2) 0.1733(2) 0.0198(6) Uani 1 1 d . . .
C13 C 0.1514(3) 1.0376(2) 0.3129(2) 0.0119(5) Uani 1 1 d . . .
C14 C 0.0714(3) 0.9834(2) 0.2043(2) 0.0114(5) Uani 1 1 d . . .
C15 C 0.1328(4) 1.1521(2) 0.3769(2) 0.0129(5) Uani 1 1 d . . .
C16 C -0.0300(4) 1.0415(2) 0.1491(2) 0.0139(5) Uani 1 1 d . . .
C17 C 0.4307(4) 0.6106(2) 0.2966(2) 0.0130(5) Uani 1 1 d . . .
C18 C 0.3581(4) 0.5595(2) 0.1872(2) 0.0132(5) Uani 1 1 d . . .
C19 C 0.5194(4) 0.5484(2) 0.3509(2) 0.0138(5) Uani 1 1 d . . .
C20 C 0.3725(4) 0.4437(2) 0.1218(2) 0.0155(5) Uani 1 1 d . . .
H1 H 0.622(4) 1.265(3) 0.379(3) 0.019 Uiso 1 1 d . . .
H2 H 0.459(4) 1.290(3) 0.232(2) 0.019 Uiso 1 1 d . . .
H3 H 0.342(4) 1.132(3) 0.072(3) 0.019 Uiso 1 1 d . . .
H4 H 0.369(4) 0.954(3) 0.053(3) 0.019 Uiso 1 1 d . . .
H5 H 1.102(4) 0.604(3) 0.463(3) 0.018 Uiso 1 1 d . . .
H6 H 1.147(4) 0.423(3) 0.405(2) 0.018 Uiso 1 1 d . . .
H7 H 1.039(4) 0.296(3) 0.231(2) 0.019 Uiso 1 1 d . . .
H8 H 0.868(4) 0.347(3) 0.102(3) 0.019 Uiso 1 1 d . . .

loop_
_atom_site_aniso_label
_atom_site_aniso_U_11
_atom_site_aniso_U_22
_atom_site_aniso_U_33
_atom_site_aniso_U_23
_atom_site_aniso_U_13
_atom_site_aniso_U_12
Co1 0.01511(19) 0.00803(16) 0.01220(17) 0.00426(13) 0.00274(13) 0.00294(13)
S1 0.0134(3) 0.0107(3) 0.0147(3) 0.0053(2) 0.0037(2) 0.0027(2)
S2 0.0153(3) 0.0130(3) 0.0130(3) 0.0066(2) 0.0015(2) 0.0010(2)
S3 0.0199(3) 0.0148(3) 0.0146(3) 0.0065(2) 0.0033(3) 0.0052(2)
S4 0.0169(3) 0.0103(3) 0.0175(3) 0.0050(2) 0.0031(2) 0.0039(2)
S5 0.0155(3) 0.0095(3) 0.0110(3) 0.0052(2) 0.0040(2) 0.0035(2)
S6 0.0147(3) 0.0097(3) 0.0130(3) 0.0041(2) 0.0015(2) 0.0014(2)
S7 0.0157(3) 0.0085(3) 0.0131(3) 0.0046(2) 0.0026(2) 0.0022(2)
S8 0.0188(3) 0.0093(3) 0.0130(3) 0.0044(2) 0.0023(2) 0.0034(2)
N1 0.0124(11) 0.0132(10) 0.0190(11) 0.0083(9) 0.0049(9) 0.0026(8)
N2 0.0144(11) 0.0158(10) 0.0200(11) 0.0107(9) 0.0068(9) 0.0064(8)
N3 0.0244(13) 0.0135(11) 0.0164(11) 0.0061(9) 0.0056(9) 0.0046(9)
N4 0.0217(12) 0.0161(11) 0.0203(12) 0.0085(9) 0.0017(10) 0.0035(9)
N5 0.0189(12) 0.0169(11) 0.0213(12) 0.0092(9) 0.0028(9) 0.0032(9)
N6 0.0336(14) 0.0162(12) 0.0198(12) 0.0089(10) 0.0049(10) 0.0064(10)
C1 0.0105(12) 0.0123(11) 0.0156(12) 0.0079(10) 0.0064(9) 0.0038(9)
C2 0.0137(13) 0.0115(11) 0.0140(12) 0.0060(10) 0.0045(10) 0.0001(9)
C3 0.0193(14) 0.0109(12) 0.0186(13) 0.0062(10) 0.0033(11) 0.0001(10)
C4 0.0192(14) 0.0143(12) 0.0251(14) 0.0115(11) 0.0053(11) 0.0030(10)
C5 0.0163(14) 0.0215(13) 0.0175(13) 0.0130(11) 0.0021(10) 0.0036(10)
C7 0.0147(13) 0.0124(11) 0.0142(12) 0.0062(10) 0.0043(10) 0.0023(9)
C6 0.0144(13) 0.0175(12) 0.0138(12) 0.0070(10) 0.0035(10) -0.0009(10)
C8 0.0116(12) 0.0120(11) 0.0181(12) 0.0077(10) 0.0064(10) 0.0037(9)
C9 0.0143(13) 0.0159(12) 0.0142(12) 0.0065(10) 0.0037(10) 0.0022(10)
C10 0.0174(14) 0.0185(13) 0.0233(14) 0.0135(11) 0.0053(11) 0.0035(10)
C11 0.0219(15) 0.0113(12) 0.0285(15) 0.0106(11) 0.0077(12) 0.0060(10)
C12 0.0263(15) 0.0100(12) 0.0188(13) 0.0033(10) 0.0033(11) 0.0017(10)
C13 0.0113(12) 0.0100(11) 0.0167(12) 0.0074(10) 0.0051(10) 0.0014(9)
C14 0.0106(12) 0.0106(11) 0.0159(12) 0.0075(9) 0.0052(9) 0.0033(9)
C15 0.0127(12) 0.0152(12) 0.0124(11) 0.0078(10) 0.0022(9) 0.0009(9)
C16 0.0138(13) 0.0112(11) 0.0136(12) 0.0026(10) 0.0030(10) 0.0000(9)
C17 0.0117(12) 0.0102(11) 0.0192(12) 0.0077(10) 0.0053(10) 0.0018(9)
C18 0.0139(13) 0.0100(11) 0.0183(12) 0.0082(10) 0.0047(10) 0.0021(9)
C19 0.0150(13) 0.0106(11) 0.0148(12) 0.0044(10) 0.0042(10) 0.0009(9)
C20 0.0177(13) 0.0149(12) 0.0144(12) 0.0073(10) 0.0029(10) 0.0025(10)

loop_
_geom_bond_atom_site_label_1
_geom_bond_atom_site_label_2
_geom_bond_distance
_geom_bond_site_symmetry_2
_geom_bond_publ_flag
Co1 S5 2.1751(12) . ?
Co1 S6 2.1781(11) . ?
Co1 S8 2.1886(12) . ?
Co1 S7 2.2061(12) . ?
Co1 S1 2.6163(13) . ?
S1 N1 1.618(2) . ?
S1 C1 1.748(3) . ?
S2 N1 1.628(2) . ?
S2 C2 1.728(3) . ?
S3 N2 1.606(2) . ?
S3 C7 1.717(3) . ?
S4 N2 1.604(2) . ?
S4 C8 1.718(3) . ?
S5 C13 1.725(3) . ?
S6 C14 1.721(3) . ?
S7 C17 1.731(3) . ?
S8 C18 1.737(3) . ?
N3 C15 1.154(3) . ?
N4 C16 1.151(3) . ?
N5 C19 1.155(3) . ?
N6 C20 1.146(3) . ?
C1 C6 1.393(4) . ?
C1 C2 1.397(3) . ?
C2 C3 1.403(3) . ?
C3 C4 1.377(4) . ?
C4 C5 1.409(4) . ?
C5 C6 1.386(4) . ?
C7 C8 1.406(4) . ?
C7 C12 1.409(4) . ?
C8 C9 1.403(4) . ?
C9 C10 1.369(4) . ?
C10 C11 1.411(4) . ?
C11 C12 1.378(4) . ?
C13 C14 1.372(4) . ?
C13 C15 1.432(3) . ?
C14 C16 1.435(3) . ?
C17 C18 1.371(4) . ?
C17 C19 1.435(3) . ?
C18 C20 1.441(3) . ?
